data_9011839
loop_
_publ_author_name
'Komkov, A. I.'

_publ_section_title
;
 The structure of natural fergusonite, and of a polymorphic modification
 Sample: annealed at T = 1000 C for t = 15 min
;
_journal_name_full 'Soviet Physics Crystallography'
_journal_page_first 796
_journal_page_last 800
_journal_volume 4
_journal_year 1959
_chemical_compound_source 'Ural Mountains, Russia'
_chemical_formula_sum 'Nb O4 Y0.85 Yb0.15'
_chemical_name_mineral Fergusonite-(Y)
_space_group_IT_number 5
_symmetry_space_group_name_Hall 'I 2y'
_symmetry_space_group_name_H-M 'I 1 2 1'
_cell_angle_alpha 90
_cell_angle_beta 94.50
_cell_angle_gamma 90
_cell_length_a 5.05
_cell_length_b 10.89
_cell_length_c 5.27
_cell_formula_units_Z 4
_cell_volume 288.928
_database_code_amcsd 0015539
_exptl_crystal_density_diffrn 5.941
_exptl_crystal_thermal_history 'annealed at T = 1000 C for t = 15 min'
_cod_original_formula_sum '(Y.85 Yb.15) Nb O4'
_cod_database_code 9011839

loop_
_space_group_symop_operation_xyz
x,y,z
1/2+x,1/2+y,1/2+z
-x,y,-z
1/2-x,1/2+y,1/2-z

loop_
_atom_site_label
_atom_site_fract_x
_atom_site_fract_y
_atom_site_fract_z
_atom_site_occupancy
Y1 0.00000 0.47600 0.00000 0.85000
Yb1 0.00000 0.47600 0.00000 0.15000
Y2 0.00000 0.23800 0.50000 0.85000
Yb2 0.00000 0.23800 0.50000 0.15000
Nb1 0.00000 0.00000 0.00000 1.00000
Nb2 0.00000 0.71400 0.50000 1.00000
O1 -0.18500 0.08000 0.25000 1.00000
O2 -0.25000 0.83000 0.31500 1.00000
O3 -0.18500 0.65000 0.75000 1.00000
O4 -0.25000 0.90000 0.81500 1.00000

loop_
_cod_related_entry_id
_cod_related_entry_database
_cod_related_entry_code
1 AMCSD 0015539
